data_7104664
loop_
_publ_author_name
'De Montigny, Frederic'
'Guy, Laure'
'Pilet, Guillaume'
'Vanthuyne, Nicolas'
'Roussel, Christian'
'Lombardi, Rosina'
'Freedman, Teresa B'
'Nafie, Laurence A'
'Crassous, Jeanne'

_publ_section_title
;
 Subtle chirality in oxo- and sulfidorhenium(v) complexes.
;
_journal_issue 32
_journal_name_full 'Chemical communications (Cambridge, England)'
_journal_page_first 4841
_journal_page_last 4843
_journal_paper_doi 10.1039/b907924f
_journal_volume 34
_journal_year 2009
_chemical_formula_moiety 'C12 H17 O1 Re1 S4'
_chemical_formula_sum 'C12 H17 O Re S4'
_chemical_formula_weight 491.73
_space_group_IT_number 14
_symmetry_cell_setting monoclinic
_symmetry_space_group_name_Hall '-P 2ybc'
_symmetry_space_group_name_H-M 'P 1 21/c 1'
_atom_sites_solution_hydrogens geom
_atom_sites_solution_primary direct
_cell_angle_alpha 90
_cell_angle_beta 95.7630(10)
_cell_angle_gamma 90
_cell_formula_units_Z 4
_cell_length_a 8.47610(10)
_cell_length_b 12.3188(2)
_cell_length_c 15.6253(3)
_cell_measurement_reflns_used 3876
_cell_measurement_temperature 290
_cell_measurement_theta_max 28
_cell_measurement_theta_min 3
_cell_volume 1623.28(5)
_computing_cell_refinement 'DENZO/SCALEPACK (Otwinowski & Minor, 1997)'
_computing_data_collection 'COLLECT (Nonius, 1997-2001).'
_computing_data_reduction 'DENZO/SCALEPACK (Otwinowski & Minor, 1997)'
_computing_molecular_graphics 'CAMERON (Watkin et al., 1996)'
_computing_publication_material 'CRYSTALS (Betteridge et al., 2003)'
_computing_structure_refinement 'CRYSTALS (Betteridge et al., 2003)'
_computing_structure_solution 'SIR92 (Altomare et al., 1994)'
_diffrn_ambient_temperature 290
_diffrn_measured_fraction_theta_full 0.997
_diffrn_measured_fraction_theta_max 0.990
_diffrn_measurement_device 'Nonius KappaCCD'
_diffrn_measurement_device_type Area
_diffrn_measurement_method \w/2\q
_diffrn_radiation_monochromator graphite
_diffrn_radiation_type 'Mo K\a'
_diffrn_radiation_wavelength 0.71073
_diffrn_reflns_av_R_equivalents 0.060
_diffrn_reflns_limit_h_max 11
_diffrn_reflns_limit_h_min 0
_diffrn_reflns_limit_k_max 16
_diffrn_reflns_limit_k_min 0
_diffrn_reflns_limit_l_max 20
_diffrn_reflns_limit_l_min -20
_diffrn_reflns_number 4066
_diffrn_reflns_theta_full 27.425
_diffrn_reflns_theta_max 27.984
_diffrn_reflns_theta_min 2.109
_diffrn_standards_number 0
_exptl_absorpt_coefficient_mu 7.986
_exptl_absorpt_correction_T_max 0.25
_exptl_absorpt_correction_T_min 0.22
_exptl_absorpt_correction_type multi-scan
_exptl_absorpt_process_details 'DENZO/SCALEPACK (Otwinowski & Minor, 1997)'
_exptl_crystal_colour red
_exptl_crystal_density_diffrn 2.012
_exptl_crystal_density_method 'not measured'
_exptl_crystal_description cube
_exptl_crystal_F_000 944
_exptl_crystal_size_max 0.21
_exptl_crystal_size_mid 0.19
_exptl_crystal_size_min 0.17
_refine_diff_density_max 1.26
_refine_diff_density_min -1.12
_refine_ls_extinction_coef 61(7)
_refine_ls_extinction_method 'Larson (1970), Equation 22'
_refine_ls_goodness_of_fit_ref 0.9625
_refine_ls_hydrogen_treatment constr
_refine_ls_matrix_type full
_refine_ls_number_parameters 164
_refine_ls_number_reflns 2823
_refine_ls_number_restraints 0
_refine_ls_R_factor_all 0.0510
_refine_ls_R_factor_gt 0.0359
_refine_ls_shift/su_max 0.000522
_refine_ls_structure_factor_coef F
_refine_ls_weighting_details
;
Method, part 1, Chebychev polynomial, (Watkin, 1994, Prince, 1982)
[weight] = 1.0/[A~0~*T~0~(x)+A~1~*T~1~(x) ... +A~n-1~]*T~n-1~(x)]
where A~i~ are the Chebychev coefficients listed below and x= Fcalc/Fmax
Method = Robust Weighting (Prince, 1982)
W = [weight] * [1-(deltaF/6*sigmaF)^2^]^2^
A~i~ are:
1.45 0.543 0.916
;
_refine_ls_weighting_scheme calc
_refine_ls_wR_factor_all 0.0657
_refine_ls_wR_factor_gt 0.0460
_refine_ls_wR_factor_ref 0.0436
_reflns_limit_h_max 11
_reflns_limit_h_min -11
_reflns_limit_k_max 16
_reflns_limit_k_min 0
_reflns_limit_l_max 20
_reflns_limit_l_min 0
_reflns_number_gt 3023
_reflns_number_total 3879
_reflns_threshold_expression I>2.0\s(I)
_oxford_diffrn_Wilson_B_factor 0.00
_oxford_diffrn_Wilson_scale 0.00
_oxford_refine_ls_r_factor_ref 0.0330
_oxford_refine_ls_scale 0.4300(10)
_oxford_reflns_number_all 3867
_oxford_reflns_threshold_expression_ref I>3.0\s(I)
_cod_data_source_file b907924f.txt
_cod_data_source_block 2
_cod_depositor_comments
;
The following automatic conversions were performed:
'_symmetry_cell_setting' value 'Monoclinic' changed to 'monoclinic'
according to '/home/saulius/struct/CIF-dictionaries/cif_core.dic'
dictionary named 'cif_core.dic' version 2.4.1 from 2010-06-29.

Automatic conversion script
Id: cif_fix_enum 1527 2010-12-29 10:47:43Z saulius 
;
_cod_original_sg_symbol_H-M 'P 1 21/c 1 '
_cod_original_formula_sum 'C12 H17 O1 Re1 S4'
_cod_database_code 7104664

loop_
_symmetry_equiv_pos_as_xyz
x,y,z
-x,-y,-z
-x,y+1/2,-z+1/2
x,-y+1/2,z+1/2

loop_
_atom_site_label
_atom_site_type_symbol
_atom_site_fract_x
_atom_site_fract_y
_atom_site_fract_z
_atom_site_U_iso_or_equiv
_atom_site_occupancy
_atom_site_adp_type
_atom_site_refinement_flags_posn
_atom_site_refinement_flags_adp
_atom_site_refinement_flags_occupancy
_atom_site_disorder_assembly
_atom_site_disorder_group
_oxford_atom_site_special_shape
_atom_site_attached_hydrogens
Re1 Re 0.36239(3) 0.220801(18) 0.062407(14) 0.0451 1.0000 Uani . . . . . . .
S21 S 0.4111(2) 0.15670(18) 0.20254(10) 0.0642 1.0000 Uani . . . . . . .
S11 S 0.2126(2) 0.06797(13) 0.03233(10) 0.0537 1.0000 Uani . . . . . . .
S14 S 0.3934(2) 0.21672(13) -0.08667(10) 0.0528 1.0000 Uani . . . . . . .
S19 S 0.6327(2) 0.23803(16) 0.07772(11) 0.0602 1.0000 Uani . . . . . . .
O1 O 0.2606(6) 0.3364(4) 0.0704(4) 0.0693 1.0000 Uani . . . . . . .
C18 C 0.8708(9) 0.2642(8) -0.0258(6) 0.0761 1.0000 Uani . . . . . . .
C17 C 0.6507(10) 0.4012(7) -0.0442(6) 0.0796 1.0000 Uani . . . . . . .
C16 C 0.6921(8) 0.2837(5) -0.0281(5) 0.0563 1.0000 Uani . . . . . . .
C15 C 0.6052(8) 0.2117(6) -0.0966(5) 0.0587 1.0000 Uani . . . . . . .
C13 C 0.3240(9) 0.0849(8) -0.1265(5) 0.0740 1.0000 Uani . . . . . . .
C12 C 0.1761(9) 0.0584(7) -0.0852(4) 0.0659 1.0000 Uani . . . . . . .
C22 C 0.2369(8) 0.0962(6) 0.2357(4) 0.0553 1.0000 Uani . . . . . . .
C23 C 0.2476(9) -0.0044(7) 0.2752(5) 0.0705 1.0000 Uani . . . . . . .
C24 C 0.1163(11) -0.0489(8) 0.3066(5) 0.0814 1.0000 Uani . . . . . . .
C25 C -0.0263(10) 0.0041(8) 0.3013(5) 0.0746 1.0000 Uani . . . . . . .
C26 C -0.0390(9) 0.1049(7) 0.2610(5) 0.0714 1.0000 Uani . . . . . . .
C27 C 0.0927(9) 0.1498(7) 0.2290(4) 0.0661 1.0000 Uani . . . . . . .
H71 H 0.0838 0.2168 0.2023 0.0801 1.0000 Uiso R . . . . . .
H72 H -0.1362 0.1415 0.2557 0.0861 1.0000 Uiso R . . . . . .
H73 H -0.1133 -0.0269 0.3242 0.0899 1.0000 Uiso R . . . . . .
H74 H 0.1248 -0.1176 0.3321 0.0968 1.0000 Uiso R . . . . . .
H75 H 0.3432 -0.0422 0.2803 0.0851 1.0000 Uiso R . . . . . .
H131 H 0.0939 0.1095 -0.1049 0.0790 1.0000 Uiso R . . . . . .
H132 H 0.1416 -0.0144 -0.1013 0.0792 1.0000 Uiso R . . . . . .
H141 H 0.2990 0.0886 -0.1884 0.0880 1.0000 Uiso R . . . . . .
H142 H 0.4047 0.0300 -0.1125 0.0879 1.0000 Uiso R . . . . . .
H31 H 0.6247 0.2364 -0.1534 0.0719 1.0000 Uiso R . . . . . .
H32 H 0.6414 0.1374 -0.0887 0.0719 1.0000 Uiso R . . . . . .
H151 H 0.9254 0.3088 0.0179 0.1140 1.0000 Uiso R . . . . . .
H152 H 0.9064 0.2818 -0.0804 0.1139 1.0000 Uiso R . . . . . .
H153 H 0.8942 0.1897 -0.0127 0.1139 1.0000 Uiso R . . . . . .
H111 H 0.7097 0.4454 -0.0017 0.1201 1.0000 Uiso R . . . . . .
H112 H 0.6776 0.4219 -0.1001 0.1199 1.0000 Uiso R . . . . . .
H113 H 0.5389 0.4129 -0.0415 0.1199 1.0000 Uiso R . . . . . .

loop_
_atom_site_aniso_label
_atom_site_aniso_U_11
_atom_site_aniso_U_22
_atom_site_aniso_U_33
_atom_site_aniso_U_23
_atom_site_aniso_U_13
_atom_site_aniso_U_12
Re1 0.04987(17) 0.03923(15) 0.04721(16) -0.00309(9) 0.00977(9) -0.00007(9)
S21 0.0631(9) 0.0849(12) 0.0446(7) -0.0022(8) 0.0055(6) -0.0157(9)
S11 0.0593(9) 0.0490(8) 0.0523(8) -0.0015(6) 0.0034(6) -0.0076(7)
S14 0.0552(8) 0.0557(9) 0.0480(7) 0.0079(6) 0.0071(6) 0.0074(7)
S19 0.0533(9) 0.0734(11) 0.0539(8) 0.0004(8) 0.0056(7) -0.0100(8)
O1 0.081(3) 0.043(2) 0.090(3) -0.005(2) 0.035(3) 0.007(2)
C18 0.059(4) 0.088(6) 0.084(5) 0.021(4) 0.017(4) 0.000(4)
C17 0.082(5) 0.053(4) 0.108(6) 0.014(4) 0.028(5) -0.001(4)
C16 0.056(3) 0.055(4) 0.061(4) 0.005(3) 0.022(3) 0.001(3)
C15 0.064(4) 0.061(4) 0.054(3) 0.012(3) 0.022(3) 0.015(3)
C13 0.068(4) 0.093(6) 0.060(4) -0.016(4) 0.000(3) 0.002(4)
C12 0.068(4) 0.075(5) 0.054(3) -0.019(3) 0.003(3) -0.008(4)
C22 0.059(3) 0.067(4) 0.040(3) -0.005(3) 0.004(2) -0.004(3)
C23 0.069(4) 0.074(5) 0.069(4) 0.008(4) 0.010(3) 0.003(4)
C24 0.094(6) 0.070(5) 0.080(5) 0.016(4) 0.008(4) -0.008(4)
C25 0.080(5) 0.091(6) 0.056(4) -0.002(4) 0.018(3) -0.023(4)
C26 0.066(4) 0.090(6) 0.059(4) -0.005(4) 0.015(3) 0.004(4)
C27 0.078(5) 0.069(4) 0.052(3) -0.005(3) 0.015(3) -0.001(4)

loop_
_atom_type_symbol
_atom_type_scat_dispersion_real
_atom_type_scat_dispersion_imag
_atom_type_scat_Cromer_Mann_a1
_atom_type_scat_Cromer_Mann_b1
_atom_type_scat_Cromer_Mann_a2
_atom_type_scat_Cromer_Mann_b2
_atom_type_scat_Cromer_Mann_a3
_atom_type_scat_Cromer_Mann_b3
_atom_type_scat_Cromer_Mann_a4
_atom_type_scat_Cromer_Mann_b4
_atom_type_scat_Cromer_Mann_c
_atom_type_scat_source
C 0.0033 0.0016 2.3100 20.8439 1.0200 10.2075 1.5886 0.5687 0.8650 51.6512 0.2156 'International Tables Vol C 4.2.6.8 and 6.1.1.4'
H 0.0000 0.0000 0.4930 10.5109 0.3229 26.1257 0.1402 3.1424 0.0408 57.7998 0.0030 'International Tables Vol C 4.2.6.8 and 6.1.1.4'
O 0.0106 0.0060 3.0485 13.2771 2.2868 5.7011 1.5463 0.3239 0.8670 32.9089 0.2508 'International Tables Vol C 4.2.6.8 and 6.1.1.4'
S 0.1246 0.1234 6.9053 1.4679 5.2034 22.2151 1.4379 0.2536 1.5863 56.1720 0.8669 'International Tables Vol C 4.2.6.8 and 6.1.1.4'
Re -1.0185 7.2310 28.7621 1.6719 15.7189 9.0923 14.5564 0.3505 5.4417 52.0861 10.4720 'International Tables Vol C 4.2.6.8 and 6.1.1.4'

loop_
_geom_angle_atom_site_label_1
_geom_angle_site_symmetry_1
_geom_angle_atom_site_label_2
_geom_angle_site_symmetry_2
_geom_angle_atom_site_label_3
_geom_angle_site_symmetry_3
_geom_angle
_geom_angle_publ_flag
S21 . Re1 . S11 . 87.50(6) yes
S21 . Re1 . S14 . 153.04(6) yes
S11 . Re1 . S14 . 83.97(6) yes
S21 . Re1 . S19 . 81.49(6) yes
S11 . Re1 . S19 . 128.69(7) yes
S14 . Re1 . S19 . 84.03(6) yes
S21 . Re1 . O1 . 105.2(2) yes
S11 . Re1 . O1 . 115.75(19) yes
S14 . Re1 . O1 . 101.55(19) yes
S19 . Re1 . O1 . 115.51(19) yes
Re1 . S21 . C22 . 110.0(2) yes
Re1 . S11 . C12 . 107.0(3) yes
Re1 . S14 . C15 . 107.0(2) yes
Re1 . S14 . C13 . 106.9(3) yes
C15 . S14 . C13 . 103.2(4) yes
Re1 . S19 . C16 . 107.0(2) yes
C16 . C18 . H151 . 109.4 no
C16 . C18 . H152 . 110.0 no
H151 . C18 . H152 . 109.4 no
C16 . C18 . H153 . 109.8 no
H151 . C18 . H153 . 108.9 no
H152 . C18 . H153 . 109.3 no
C16 . C17 . H111 . 109.5 no
C16 . C17 . H112 . 109.6 no
H111 . C17 . H112 . 108.9 no
C16 . C17 . H113 . 110.5 no
H111 . C17 . H113 . 109.4 no
H112 . C17 . H113 . 108.9 no
C18 . C16 . S19 . 106.7(5) yes
C18 . C16 . C17 . 111.6(6) yes
S19 . C16 . C17 . 111.1(5) yes
C18 . C16 . C15 . 109.4(6) yes
S19 . C16 . C15 . 107.0(4) yes
C17 . C16 . C15 . 110.8(7) yes
C16 . C15 . S14 . 109.4(4) yes
C16 . C15 . H31 . 110.3 no
S14 . C15 . H31 . 109.2 no
C16 . C15 . H32 . 109.6 no
S14 . C15 . H32 . 109.0 no
H31 . C15 . H32 . 109.4 no
S14 . C13 . C12 . 107.6(5) yes
S14 . C13 . H141 . 109.3 no
C12 . C13 . H141 . 109.3 no
S14 . C13 . H142 . 110.4 no
C12 . C13 . H142 . 110.6 no
H141 . C13 . H142 . 109.6 no
C13 . C12 . S11 . 110.6(5) yes
C13 . C12 . H131 . 109.2 no
S11 . C12 . H131 . 108.7 no
C13 . C12 . H132 . 109.5 no
S11 . C12 . H132 . 109.6 no
H131 . C12 . H132 . 109.3 no
S21 . C22 . C23 . 119.1(6) yes
S21 . C22 . C27 . 122.1(6) yes
C23 . C22 . C27 . 118.6(7) yes
C22 . C23 . C24 . 119.8(8) yes
C22 . C23 . H75 . 120.3 no
C24 . C23 . H75 . 119.9 no
C23 . C24 . C25 . 122.0(8) yes
C23 . C24 . H74 . 118.8 no
C25 . C24 . H74 . 119.2 no
C24 . C25 . C26 . 118.8(7) yes
C24 . C25 . H73 . 120.6 no
C26 . C25 . H73 . 120.7 no
C25 . C26 . C27 . 119.4(8) yes
C25 . C26 . H72 . 119.9 no
C27 . C26 . H72 . 120.6 no
C22 . C27 . C26 . 121.4(7) yes
C22 . C27 . H71 . 119.4 no
C26 . C27 . H71 . 119.2 no

loop_
_geom_bond_atom_site_label_1
_geom_bond_site_symmetry_1
_geom_bond_atom_site_label_2
_geom_bond_site_symmetry_2
_geom_bond_distance
_geom_bond_publ_flag
Re1 . S21 . 2.3252(17) yes
Re1 . S11 . 2.2928(15) yes
Re1 . S14 . 2.3708(16) yes
Re1 . S19 . 2.2897(17) yes
Re1 . O1 . 1.676(4) yes
S21 . C22 . 1.777(7) yes
S11 . C12 . 1.835(7) yes
S14 . C15 . 1.818(7) yes
S14 . C13 . 1.816(9) yes
S19 . C16 . 1.863(7) yes
C18 . C16 . 1.531(10) yes
C18 . H151 . 0.959 no
C18 . H152 . 0.957 no
C18 . H153 . 0.956 no
C17 . C16 . 1.504(10) yes
C17 . H111 . 0.959 no
C17 . H112 . 0.959 no
C17 . H113 . 0.964 no
C16 . C15 . 1.522(11) yes
C15 . H31 . 0.968 no
C15 . H32 . 0.969 no
C13 . C12 . 1.502(10) yes
C13 . H141 . 0.971 no
C13 . H142 . 0.971 no
C12 . H131 . 0.966 no
C12 . H132 . 0.969 no
C22 . C23 . 1.383(10) yes
C22 . C27 . 1.384(10) yes
C23 . C24 . 1.375(11) yes
C23 . H75 . 0.931 no
C24 . C25 . 1.368(12) yes
C24 . H74 . 0.936 no
C25 . C26 . 1.391(12) yes
C25 . H73 . 0.934 no
C26 . C27 . 1.384(10) yes
C26 . H72 . 0.936 no
C27 . H71 . 0.924 no
